data_4502462
loop_
_publ_author_name
'Angelici, Gaetano'
'Castellucci, Nicola'
'Falini, Giuseppe'
'Huster, Daniel'
'Monari, Magda'
'Tomasini, Claudia'

_publ_section_title
;
 Pseudopeptides Designed to Form Supramolecular Helixes: The Role of the
 Stereogenic Centers
;
_journal_issue 2
_journal_name_full 'Crystal Growth &amp; Design'
_journal_page_first 923
_journal_paper_doi 10.1021/cg9012558
_journal_volume 10
_journal_year 2010
_chemical_absolute_configuration syn
_chemical_formula_sum 'C35 H39 N3 O8'
_chemical_formula_weight 629.69
_chemical_name_systematic
;
 ?
;
_space_group_IT_number 145
_symmetry_cell_setting trigonal
_symmetry_space_group_name_Hall 'P 32'
_symmetry_space_group_name_H-M 'P 32'
_atom_sites_solution_hydrogens geom
_atom_sites_solution_primary direct
_atom_sites_solution_secondary difmap
_audit_creation_method SHELXL-97
_cell_angle_alpha 90.00
_cell_angle_beta 90.00
_cell_angle_gamma 120.00
_cell_formula_units_Z 3
_cell_length_a 15.490(3)
_cell_length_b 15.490(3)
_cell_length_c 12.785(4)
_cell_measurement_temperature 293(2)
_cell_volume 2656.6(11)
_computing_cell_refinement SMART
_computing_data_collection SMART
_computing_data_reduction SAINT+
_computing_molecular_graphics 'SCHAKAL99 (Keller 1999)'
_computing_publication_material 'SHELXL-97 (Sheldrick, 1997)'
_computing_structure_refinement 'SHELXL-97 (Sheldrick, 1997)'
_computing_structure_solution 'SIR-97 (Giacovazzo, 1997)'
_diffrn_ambient_temperature 293(2)
_diffrn_measured_fraction_theta_full 0.996
_diffrn_measured_fraction_theta_max 0.996
_diffrn_measurement_device_type 'Bruker SMART Apex II CCD'
_diffrn_measurement_method 'phi and omega scans'
_diffrn_radiation_monochromator graphite
_diffrn_radiation_source 'fine-focus sealed tube'
_diffrn_radiation_type MoK\a
_diffrn_radiation_wavelength 0.71073
_diffrn_reflns_av_R_equivalents 0.0370
_diffrn_reflns_av_sigmaI/netI 0.0206
_diffrn_reflns_limit_h_max 17
_diffrn_reflns_limit_h_min -17
_diffrn_reflns_limit_k_max 17
_diffrn_reflns_limit_k_min -17
_diffrn_reflns_limit_l_max 14
_diffrn_reflns_limit_l_min -14
_diffrn_reflns_number 20621
_diffrn_reflns_theta_full 23.09
_diffrn_reflns_theta_max 23.09
_diffrn_reflns_theta_min 1.52
_exptl_absorpt_coefficient_mu 0.084
_exptl_absorpt_correction_T_max 0.985
_exptl_absorpt_correction_T_min 0.980
_exptl_absorpt_correction_type multi-scan
_exptl_absorpt_process_details SADABS
_exptl_crystal_colour colorless
_exptl_crystal_density_diffrn 1.181
_exptl_crystal_density_method 'not measured'
_exptl_crystal_description parallelepiped
_exptl_crystal_F_000 1002
_exptl_crystal_size_max 0.30
_exptl_crystal_size_mid 0.20
_exptl_crystal_size_min 0.20
_refine_diff_density_max 0.186
_refine_diff_density_min -0.163
_refine_diff_density_rms 0.026
_refine_ls_extinction_method none
_refine_ls_goodness_of_fit_ref 1.132
_refine_ls_hydrogen_treatment constr
_refine_ls_matrix_type full
_refine_ls_number_parameters 419
_refine_ls_number_reflns 2481
_refine_ls_number_restraints 3
_refine_ls_restrained_S_all 1.131
_refine_ls_R_factor_all 0.0426
_refine_ls_R_factor_gt 0.0356
_refine_ls_shift/su_max 0.001
_refine_ls_shift/su_mean 0.000
_refine_ls_structure_factor_coef Fsqd
_refine_ls_weighting_details 'calc w=1/[\s^2^(Fo^2^)+(0.0409P)^2^+0.3583P] where P=(Fo^2^+2Fc^2^)/3'
_refine_ls_weighting_scheme calc
_refine_ls_wR_factor_gt 0.0829
_refine_ls_wR_factor_ref 0.0865
_reflns_number_gt 2202
_reflns_number_total 2481
_reflns_threshold_expression >2\s(I)
_cod_data_source_file cg9012558_si_001.cif
_cod_data_source_block comp1
_cod_depositor_comments
;
The following automatic conversions were performed:

'_symmetry_cell_setting' value 'Trigonal' changed to 'trigonal'
according to /home/saulius/struct/CIF-dictionaries/cif_core.dic
dictionary named 'cif_core.dic' version 2.4.2 from 2011-04-26.

Automatic conversion script
Id: cif_fix_values 1715 2011-07-08 13:25:40Z adriana 
;
_cod_original_cell_volume 2656.5(11)
_cod_original_sg_symbol_H-M P3(2)
_cod_database_code 4502462

loop_
_symmetry_equiv_pos_as_xyz
'x, y, z'
'-y, x-y, z+2/3'
'-x+y, -x, z+1/3'

loop_
_atom_site_label
_atom_site_type_symbol
_atom_site_fract_x
_atom_site_fract_y
_atom_site_fract_z
_atom_site_U_iso_or_equiv
_atom_site_adp_type
_atom_site_occupancy
_atom_site_symmetry_multiplicity
_atom_site_calc_flag
_atom_site_refinement_flags
O1 O -0.00027(19) 0.17150(17) 0.36163(17) 0.0516(6) Uani 1 1 d .
O3 O 0.2082(2) 0.0185(2) 0.31833(19) 0.0606(7) Uani 1 1 d .
O8 O -0.3137(2) -0.2653(2) 0.3828(2) 0.0714(8) Uani 1 1 d .
O2 O 0.16483(19) 0.24116(18) 0.37105(18) 0.0549(6) Uani 1 1 d .
N1 N 0.07498(19) 0.08414(19) 0.42459(19) 0.0407(6) Uani 1 1 d .
O6 O 0.01379(17) -0.06312(18) 0.5053(2) 0.0575(6) Uani 1 1 d .
O7 O -0.23557(19) -0.1325(2) 0.2731(2) 0.0652(7) Uani 1 1 d .
N3 N 0.2434(2) 0.0020(2) 0.4848(2) 0.0467(7) Uani 1 1 d D
H3N H 0.2330 0.0107 0.5514 0.056 Uiso 1 1 calc RD
O5 O 0.5076(2) 0.0941(2) 0.6439(2) 0.0820(9) Uani 1 1 d .
C23 C -0.1094(2) -0.0258(2) 0.4393(2) 0.0427(8) Uani 1 1 d .
H23 H -0.1107 0.0022 0.3710 0.051 Uiso 1 1 calc R
N2 N -0.1776(2) -0.1317(2) 0.4366(2) 0.0472(7) Uani 1 1 d D
H2N H -0.1773 -0.1702 0.4880 0.057 Uiso 1 1 calc RD
C22 C -0.0047(2) -0.0056(2) 0.4594(2) 0.0411(8) Uani 1 1 d .
C5 C 0.2077(2) 0.0361(2) 0.4113(3) 0.0438(8) Uani 1 1 d .
C3 C 0.1773(2) 0.1103(2) 0.4511(3) 0.0427(8) Uani 1 1 d .
H3 H 0.1879 0.1196 0.5268 0.051 Uiso 1 1 calc R
C24 C -0.1412(3) 0.0245(3) 0.5240(3) 0.0534(9) Uani 1 1 d .
H24A H -0.1532 -0.0112 0.5897 0.064 Uiso 1 1 calc R
H24B H -0.0881 0.0926 0.5349 0.064 Uiso 1 1 calc R
C25 C -0.2347(3) 0.0239(3) 0.4900(3) 0.0563(10) Uani 1 1 d .
O4 O 0.4650(3) 0.1415(2) 0.4977(3) 0.1027(12) Uani 1 1 d .
C6 C 0.2987(3) -0.0491(3) 0.4620(3) 0.0496(9) Uani 1 1 d .
H6 H 0.3386 -0.0190 0.3990 0.060 Uiso 1 1 calc R
C1 C 0.0727(3) 0.1657(3) 0.3837(2) 0.0459(8) Uani 1 1 d .
C2 C 0.2374(3) 0.2102(3) 0.3943(3) 0.0548(9) Uani 1 1 d .
H2 H 0.2635 0.1996 0.3287 0.066 Uiso 1 1 calc R
C7 C 0.2347(3) -0.1600(3) 0.4433(3) 0.0567(10) Uani 1 1 d .
C31 C -0.2421(3) -0.1726(3) 0.3561(3) 0.0508(9) Uani 1 1 d .
C13 C 0.3704(3) -0.0280(3) 0.5538(3) 0.0547(9) Uani 1 1 d .
H13A H 0.3328 -0.0464 0.6186 0.066 Uiso 1 1 calc R
H13B H 0.4007 -0.0694 0.5466 0.066 Uiso 1 1 calc R
C30 C -0.3284(3) -0.0578(4) 0.5118(4) 0.0754(12) Uani 1 1 d .
H30 H -0.3335 -0.1092 0.5537 0.091 Uiso 1 1 calc R
C14 C 0.4507(3) 0.0786(3) 0.5601(3) 0.0639(10) Uani 1 1 d .
C32 C -0.3953(3) -0.3277(3) 0.3099(4) 0.0819(14) Uani 1 1 d .
C16 C 0.6571(3) 0.2006(3) 0.7397(4) 0.0703(12) Uani 1 1 d .
C4 C 0.3213(3) 0.2908(3) 0.4557(4) 0.0876(14) Uani 1 1 d .
H4A H 0.3545 0.3501 0.4139 0.131 Uiso 1 1 calc R
H4B H 0.3678 0.2696 0.4746 0.131 Uiso 1 1 calc R
H4C H 0.2954 0.3044 0.5178 0.131 Uiso 1 1 calc R
C29 C -0.4131(4) -0.0629(5) 0.4718(4) 0.0919(16) Uani 1 1 d .
H29 H -0.4750 -0.1181 0.4864 0.110 Uiso 1 1 calc R
C26 C -0.2308(3) 0.0985(4) 0.4290(4) 0.0730(12) Uani 1 1 d .
H26 H -0.1693 0.1539 0.4137 0.088 Uiso 1 1 calc R
C12 C 0.1372(4) -0.2150(4) 0.4730(3) 0.0808(13) Uani 1 1 d .
H12 H 0.1057 -0.1834 0.5032 0.097 Uiso 1 1 calc R
C8 C 0.2772(4) -0.2100(4) 0.3951(5) 0.1010(17) Uani 1 1 d .
H8 H 0.3428 -0.1744 0.3717 0.121 Uiso 1 1 calc R
C28 C -0.4077(4) 0.0118(5) 0.4109(4) 0.0972(17) Uani 1 1 d .
H28 H -0.4654 0.0074 0.3839 0.117 Uiso 1 1 calc R
C11 C 0.0849(5) -0.3172(4) 0.4589(4) 0.109(2) Uani 1 1 d .
H11 H 0.0192 -0.3538 0.4819 0.131 Uiso 1 1 calc R
C27 C -0.3169(4) 0.0930(4) 0.3898(4) 0.0911(16) Uani 1 1 d .
H27 H -0.3128 0.1447 0.3491 0.109 Uiso 1 1 calc R
C34 C -0.3530(4) -0.3508(4) 0.2151(5) 0.1097(19) Uani 1 1 d .
H34A H -0.3178 -0.2920 0.1730 0.165 Uiso 1 1 calc R
H34B H -0.4062 -0.4023 0.1750 0.165 Uiso 1 1 calc R
H34C H -0.3079 -0.3730 0.2369 0.165 Uiso 1 1 calc R
C9 C 0.2236(7) -0.3118(5) 0.3814(6) 0.122(2) Uani 1 1 d .
H9 H 0.2540 -0.3443 0.3508 0.147 Uiso 1 1 calc R
C10 C 0.1280(7) -0.3648(4) 0.4118(6) 0.121(2) Uani 1 1 d .
H10 H 0.0918 -0.4333 0.4008 0.145 Uiso 1 1 calc R
C19 C 0.7763(7) 0.2277(5) 0.9014(10) 0.155(4) Uani 1 1 d .
H19 H 0.8200 0.2435 0.9574 0.186 Uiso 1 1 calc R
C33 C -0.4541(4) -0.2777(5) 0.2840(6) 0.138(3) Uani 1 1 d .
H33A H -0.4706 -0.2559 0.3473 0.207 Uiso 1 1 calc R
H33B H -0.5142 -0.3239 0.2483 0.207 Uiso 1 1 calc R
H33C H -0.4151 -0.2212 0.2398 0.207 Uiso 1 1 calc R
C35 C -0.4548(5) -0.4203(4) 0.3728(5) 0.137(3) Uani 1 1 d .
H35A H -0.4139 -0.4487 0.3901 0.206 Uiso 1 1 calc R
H35B H -0.5113 -0.4675 0.3328 0.206 Uiso 1 1 calc R
H35C H -0.4773 -0.4043 0.4359 0.206 Uiso 1 1 calc R
C21 C 0.6406(7) 0.2218(6) 0.8363(6) 0.140(3) Uani 1 1 d .
H21 H 0.5847 0.2282 0.8464 0.168 Uiso 1 1 calc R
C15 C 0.5945(5) 0.1945(4) 0.6495(6) 0.150(3) Uani 1 1 d .
H15A H 0.5729 0.2431 0.6574 0.180 Uiso 1 1 calc R
H15B H 0.6329 0.2093 0.5854 0.180 Uiso 1 1 calc R
C17 C 0.7359(6) 0.1870(6) 0.7249(6) 0.132(2) Uani 1 1 d .
H17 H 0.7478 0.1689 0.6595 0.158 Uiso 1 1 calc R
C20 C 0.6975(12) 0.2345(7) 0.9194(7) 0.198(5) Uani 1 1 d .
H20 H 0.6819 0.2473 0.9858 0.237 Uiso 1 1 calc R
C18 C 0.8033(6) 0.2012(8) 0.8136(12) 0.170(5) Uani 1 1 d .
H18 H 0.8584 0.1925 0.8086 0.204 Uiso 1 1 calc R

loop_
_atom_site_aniso_label
_atom_site_aniso_U_11
_atom_site_aniso_U_22
_atom_site_aniso_U_33
_atom_site_aniso_U_23
_atom_site_aniso_U_13
_atom_site_aniso_U_12
O1 0.0634(16) 0.0607(15) 0.0445(14) 0.0046(11) -0.0032(11) 0.0414(13)
O3 0.0763(18) 0.0849(19) 0.0354(14) -0.0093(13) -0.0090(12) 0.0515(16)
O8 0.0579(17) 0.0621(17) 0.0608(17) 0.0022(13) -0.0076(13) 0.0049(14)
O2 0.0579(16) 0.0476(14) 0.0537(15) 0.0115(11) 0.0050(12) 0.0222(13)
N1 0.0399(16) 0.0455(16) 0.0389(15) 0.0065(13) 0.0010(12) 0.0230(14)
O6 0.0456(14) 0.0581(15) 0.0670(16) 0.0218(13) 0.0019(12) 0.0246(12)
O7 0.0659(17) 0.0699(18) 0.0432(15) 0.0041(13) -0.0076(13) 0.0214(14)
N3 0.0491(17) 0.068(2) 0.0335(15) 0.0020(13) 0.0035(12) 0.0368(16)
O5 0.0763(19) 0.0694(19) 0.082(2) 0.0056(16) -0.0322(17) 0.0229(16)
C23 0.0407(18) 0.050(2) 0.0374(18) 0.0005(15) -0.0047(15) 0.0222(16)
N2 0.0450(16) 0.0496(17) 0.0442(17) 0.0038(13) -0.0053(14) 0.0216(14)
C22 0.045(2) 0.049(2) 0.0318(17) 0.0012(15) 0.0000(15) 0.0255(18)
C5 0.0353(18) 0.051(2) 0.040(2) 0.0016(16) -0.0026(15) 0.0177(17)
C3 0.0385(19) 0.0501(19) 0.0376(18) 0.0023(15) -0.0017(14) 0.0207(16)
C24 0.050(2) 0.067(2) 0.047(2) -0.0080(18) -0.0009(17) 0.0316(19)
C25 0.060(3) 0.074(3) 0.048(2) -0.0084(19) 0.0048(18) 0.044(2)
O4 0.094(2) 0.076(2) 0.111(3) 0.027(2) -0.035(2) 0.0217(18)
C6 0.048(2) 0.065(2) 0.044(2) 0.0041(17) 0.0052(16) 0.0351(19)
C1 0.058(2) 0.051(2) 0.0302(17) 0.0027(15) 0.0026(16) 0.029(2)
C2 0.049(2) 0.055(2) 0.058(2) 0.0079(19) 0.0107(17) 0.0239(19)
C7 0.061(2) 0.063(2) 0.051(2) -0.0063(18) -0.0112(19) 0.034(2)
C31 0.044(2) 0.056(2) 0.047(2) -0.0009(19) 0.0018(17) 0.0214(19)
C13 0.050(2) 0.064(2) 0.058(2) 0.0033(18) -0.0032(17) 0.035(2)
C30 0.060(3) 0.093(3) 0.082(3) 0.002(2) 0.014(2) 0.045(3)
C14 0.057(2) 0.069(3) 0.068(3) 0.005(2) -0.014(2) 0.033(2)
C32 0.052(2) 0.075(3) 0.084(3) -0.009(3) -0.010(2) 0.006(2)
C16 0.067(3) 0.060(3) 0.082(3) -0.011(2) -0.025(2) 0.030(2)
C4 0.062(3) 0.062(3) 0.113(4) 0.000(3) -0.016(3) 0.013(2)
C29 0.058(3) 0.127(5) 0.106(4) 0.001(3) 0.009(3) 0.057(3)
C26 0.067(3) 0.082(3) 0.084(3) 0.003(3) 0.005(2) 0.049(3)
C12 0.084(3) 0.075(3) 0.057(3) -0.005(2) 0.008(2) 0.019(3)
C8 0.091(4) 0.097(4) 0.130(5) -0.039(3) -0.018(3) 0.059(3)
C28 0.073(4) 0.157(6) 0.090(4) -0.007(4) -0.002(3) 0.079(4)
C11 0.116(5) 0.079(4) 0.077(4) 0.004(3) 0.004(3) 0.007(4)
C27 0.105(4) 0.124(4) 0.087(3) 0.009(3) 0.009(3) 0.090(4)
C34 0.095(4) 0.095(4) 0.096(4) -0.038(3) -0.009(3) 0.015(3)
C9 0.141(6) 0.086(4) 0.157(6) -0.043(4) -0.039(5) 0.070(5)
C10 0.170(7) 0.065(4) 0.106(5) -0.013(3) -0.039(5) 0.043(5)
C19 0.118(7) 0.091(5) 0.250(13) -0.007(6) -0.100(8) 0.049(5)
C33 0.072(4) 0.139(6) 0.184(7) -0.045(5) -0.049(4) 0.039(4)
C35 0.101(4) 0.090(4) 0.130(5) 0.007(4) 0.004(4) -0.021(3)
C21 0.188(7) 0.185(7) 0.111(5) -0.037(5) -0.026(5) 0.142(7)
C15 0.127(5) 0.076(4) 0.183(7) 0.015(4) -0.099(5) 0.004(4)
C17 0.141(6) 0.144(6) 0.131(6) 0.048(5) 0.054(5) 0.087(5)
C20 0.351(17) 0.190(9) 0.119(6) -0.070(6) -0.099(9) 0.185(11)
C18 0.081(5) 0.160(8) 0.297(14) 0.101(9) 0.049(7) 0.081(5)

loop_
_atom_type_symbol
_atom_type_description
_atom_type_scat_dispersion_real
_atom_type_scat_dispersion_imag
_atom_type_scat_source
C C 0.0033 0.0016 'International Tables Vol C Tables 4.2.6.8 and 6.1.1.4'
H H 0.0000 0.0000 'International Tables Vol C Tables 4.2.6.8 and 6.1.1.4'
N N 0.0061 0.0033 'International Tables Vol C Tables 4.2.6.8 and 6.1.1.4'
O O 0.0106 0.0060 'International Tables Vol C Tables 4.2.6.8 and 6.1.1.4'

loop_
_geom_angle_atom_site_label_1
_geom_angle_atom_site_label_2
_geom_angle_atom_site_label_3
_geom_angle
C31 O8 C32 121.1(3)
C1 O2 C2 110.6(3)
C1 N1 C22 128.2(3)
C1 N1 C3 110.6(3)
C22 N1 C3 119.9(3)
C5 N3 C6 123.4(3)
C14 O5 C15 113.9(4)
N2 C23 C22 109.9(3)
N2 C23 C24 110.6(3)
C22 C23 C24 110.7(3)
C31 N2 C23 120.2(3)
O6 C22 N1 118.1(3)
O6 C22 C23 123.5(3)
N1 C22 C23 118.4(3)
O3 C5 N3 123.3(3)
O3 C5 C3 122.1(3)
N3 C5 C3 114.2(3)
N1 C3 C2 101.4(3)
N1 C3 C5 114.3(3)
C2 C3 C5 109.9(3)
C25 C24 C23 109.9(3)
C26 C25 C30 117.7(4)
C26 C25 C24 121.5(4)
C30 C25 C24 120.5(4)
N3 C6 C7 114.8(3)
N3 C6 C13 106.9(3)
C7 C6 C13 110.9(3)
O1 C1 O2 122.6(3)
O1 C1 N1 127.3(3)
O2 C1 N1 110.0(3)
O2 C2 C4 108.8(3)
O2 C2 C3 104.4(3)
C4 C2 C3 115.5(3)
C12 C7 C8 117.5(4)
C12 C7 C6 123.8(4)
C8 C7 C6 118.7(4)
O7 C31 O8 125.7(3)
O7 C31 N2 125.1(3)
O8 C31 N2 109.2(3)
C14 C13 C6 113.1(3)
C29 C30 C25 120.6(5)
O4 C14 O5 123.8(4)
O4 C14 C13 125.5(4)
O5 C14 C13 110.7(3)
O8 C32 C35 101.7(4)
O8 C32 C33 110.1(4)
C35 C32 C33 111.9(5)
O8 C32 C34 109.4(4)
C35 C32 C34 109.7(5)
C33 C32 C34 113.3(5)
C21 C16 C17 117.8(6)
C21 C16 C15 122.5(6)
C17 C16 C15 119.7(7)
C28 C29 C30 120.8(5)
C25 C26 C27 121.3(5)
C7 C12 C11 120.7(5)
C9 C8 C7 120.9(6)
C29 C28 C27 119.6(5)
C10 C11 C12 120.9(6)
C28 C27 C26 120.0(5)
C10 C9 C8 120.8(6)
C9 C10 C11 119.2(6)
C20 C19 C18 128.9(9)
C16 C21 C20 125.5(8)
O5 C15 C16 109.4(4)
C16 C17 C18 119.6(7)
C19 C20 C21 115.2(9)
C19 C18 C17 112.5(7)

loop_
_geom_bond_atom_site_label_1
_geom_bond_atom_site_label_2
_geom_bond_distance
O1 C1 1.211(4)
O3 C5 1.221(4)
O8 C31 1.347(4)
O8 C32 1.477(5)
O2 C1 1.327(4)
O2 C2 1.457(4)
N1 C1 1.384(4)
N1 C22 1.392(4)
N1 C3 1.466(4)
O6 C22 1.214(4)
O7 C31 1.208(4)
N3 C5 1.327(4)
N3 C6 1.456(4)
O5 C14 1.330(5)
O5 C15 1.464(6)
C23 N2 1.440(4)
C23 C22 1.512(4)
C23 C24 1.552(5)
N2 C31 1.351(5)
C5 C3 1.531(5)
C3 C2 1.532(5)
C24 C25 1.508(5)
C25 C26 1.369(6)
C25 C30 1.397(6)
O4 C14 1.192(5)
C6 C7 1.513(5)
C6 C13 1.534(5)
C2 C4 1.497(6)
C7 C12 1.365(6)
C7 C8 1.388(6)
C13 C14 1.492(6)
C30 C29 1.373(6)
C32 C35 1.494(7)
C32 C33 1.498(8)
C32 C34 1.504(7)
C16 C21 1.335(8)
C16 C17 1.352(9)
C16 C15 1.479(7)
C29 C28 1.361(8)
C26 C27 1.387(6)
C12 C11 1.383(7)
C8 C9 1.377(9)
C28 C27 1.365(7)
C11 C10 1.358(9)
C9 C10 1.342(10)
C19 C20 1.296(14)
C19 C18 1.332(14)
C21 C20 1.331(11)
C17 C18 1.482(13)

loop_
_geom_torsion_atom_site_label_1
_geom_torsion_atom_site_label_2
_geom_torsion_atom_site_label_3
_geom_torsion_atom_site_label_4
_geom_torsion
C31 N2 C23 C22 -129.8(3)
N2 C23 C22 N1 154.6(3)
C22 N1 C3 C5 59.9(4)
N1 C3 C5 N3 -126.4(3)
C5 N3 C6 C13 150.9(3)
N3 C6 C13 C14 -67.7(4)
